data_7120278
loop_
_publ_author_name
'Wombacher, T.'
'Goddard, R.'
'Lehmann, C. W.'
'Schneider, J. J.'

_publ_section_title
;
 Organometallic rubidium and cesium compounds of the
 5,6;11,12-di-o-phenylene-tetracene dianion
;
_journal_name_full 'Chem. Commun.'
_journal_paper_doi 10.1039/C7CC02320K
_journal_year 2017
_chemical_formula_moiety 'C50 H56 Cs2 O10'
_chemical_formula_sum 'C50 H56 Cs2 O10'
_chemical_formula_weight 1082.76
_chemical_name_systematic 'catena(bis(2,5,8,11,14-Pentaoxapentadecane-caesium)- diindeno[1,2,3-fg:1',2',3'-op]tetracene)'
_chemical_properties_physical ', Air-sensitive,Moisture-sensitive,Heat-sensitive,Oxygen-sensitive'
_space_group_crystal_system triclinic
_space_group_IT_number 2
_space_group_name_Hall '-P 1'
_symmetry_cell_setting triclinic
_symmetry_Int_Tables_number 2
_symmetry_space_group_name_Hall '-P 1'
_symmetry_space_group_name_H-M 'P -1'
_atom_sites_solution_hydrogens geom
_atom_sites_solution_primary direct
_atom_sites_solution_secondary difmap
_audit_block_code 10171_DOPT_Cs_Tetraglyme_Wombacher_100K
_audit_creation_date 2016-07-25
_audit_creation_method SHELXL-2014/7
_audit_update_record
;
2017-02-23 deposited with the CCDC.
2017-05-19 downloaded from the CCDC.
;
_cell_angle_alpha 74.5693(19)
_cell_angle_beta 77.5731(19)
_cell_angle_gamma 73.379(2)
_cell_formula_units_Z 2
_cell_length_a 11.1914(14)
_cell_length_b 11.5224(14)
_cell_length_c 20.297(2)
_cell_measurement_reflns_used 9739
_cell_measurement_temperature 100(2)
_cell_measurement_theta_max 36.2642
_cell_measurement_theta_min 2.6413
_cell_volume 2390.0(5)
_computing_cell_refinement 'SAINT software (Bruker AXS, 2004)'
_computing_data_collection 'APEX2 (Bruker AXS, 2005-2013)'
_computing_data_reduction 'SAINT software (Bruker AXS, 2004)'
_computing_molecular_graphics 'DIAMOND (Crystal Impact GbR, 1997-2014)'
_computing_structure_refinement 'SHELXL (G. M. Sheldrick, 2015)'
_computing_structure_solution 'SHELXT (G. M. Sheldrick, 2015)'
_diffrn_ambient_temperature 100(2)
_diffrn_detector_area_resol_mean 66.67
_diffrn_measured_fraction_theta_full 0.998
_diffrn_measured_fraction_theta_max 0.988
_diffrn_measurement_device_type 'Bruker-AXS Kappa Mach3 APEX-II'
_diffrn_measurement_method 'CCD \f- and \w-scans'
_diffrn_radiation_monochromator 'Incoatec Helios mirrors'
_diffrn_radiation_source 1\mS
_diffrn_radiation_type Mo-K\a
_diffrn_radiation_wavelength 0.71073
_diffrn_reflns_av_R_equivalents 0.0308
_diffrn_reflns_av_unetI/netI 0.0303
_diffrn_reflns_Laue_measured_fraction_full 0.998
_diffrn_reflns_Laue_measured_fraction_max 0.988
_diffrn_reflns_limit_h_max 18
_diffrn_reflns_limit_h_min -18
_diffrn_reflns_limit_k_max 19
_diffrn_reflns_limit_k_min -17
_diffrn_reflns_limit_l_max 33
_diffrn_reflns_limit_l_min -33
_diffrn_reflns_number 92073
_diffrn_reflns_point_group_measured_fraction_full 0.998
_diffrn_reflns_point_group_measured_fraction_max 0.988
_diffrn_reflns_theta_full 25.242
_diffrn_reflns_theta_max 36.313
_diffrn_reflns_theta_min 3.309
_exptl_absorpt_coefficient_mu 1.581
_exptl_absorpt_correction_T_max 0.74870
_exptl_absorpt_correction_T_min 0.67407
_exptl_absorpt_correction_type gaussian
_exptl_absorpt_process_details 'SADABS (Bruker AXS, 2012)'
_exptl_crystal_colour red
_exptl_crystal_density_diffrn 1.505
_exptl_crystal_description block
_exptl_crystal_F_000 1092
_exptl_crystal_recrystallization_method 'Re-crystallisation from solvent: tetraglyme'
_exptl_crystal_size_max 0.354
_exptl_crystal_size_mid 0.352
_exptl_crystal_size_min 0.344
_refine_diff_density_max 3.202
_refine_diff_density_min -2.589
_refine_diff_density_rms 0.117
_refine_ls_extinction_method none
_refine_ls_goodness_of_fit_ref 1.072
_refine_ls_hydrogen_treatment constr
_refine_ls_matrix_type full
_refine_ls_number_parameters 582
_refine_ls_number_reflns 22883
_refine_ls_number_restraints 0
_refine_ls_restrained_S_all 1.072
_refine_ls_R_factor_all 0.0634
_refine_ls_R_factor_gt 0.0431
_refine_ls_shift/su_max 0.002
_refine_ls_shift/su_mean 0.000
_refine_ls_structure_factor_coef Fsqd
_refine_ls_weighting_details 'w=1/[\s^2^(Fo^2^)+(0.0362P)^2^+4.6289P] where P=(Fo^2^+2Fc^2^)/3'
_refine_ls_weighting_scheme calc
_refine_ls_wR_factor_gt 0.0984
_refine_ls_wR_factor_ref 0.1101
_reflns_Friedel_coverage 0.000
_reflns_number_gt 17653
_reflns_number_total 22883
_reflns_threshold_expression 'I > 2\s(I)'
_cod_data_source_file c7cc02320k2.cif
_cod_data_source_block 2
_cod_original_sg_symbol_Hall '-p 1'
_cod_original_sg_symbol_H-M 'p -1'
_cod_database_code 7120278
_shelx_shelxl_version_number 2014/7
_shelx_space_group_comment
;
The symmetry employed for this shelxl refinement is uniquely defined
by the following loop, which should always be used as a source of
symmetry information in preference to the above space-group names.
They are only intended as comments.
;
_shelx_estimated_absorpt_t_min 0.604
_shelx_estimated_absorpt_t_max 0.612

loop_
_space_group_symop_operation_xyz
'x, y, z'
'-x, -y, -z'

loop_
_atom_site_label
_atom_site_type_symbol
_atom_site_fract_x
_atom_site_fract_y
_atom_site_fract_z
_atom_site_U_iso_or_equiv
_atom_site_adp_type
_atom_site_occupancy
_atom_site_site_symmetry_order
_atom_site_calc_flag
_atom_site_refinement_flags_posn
_atom_site_refinement_flags_adp
_atom_site_refinement_flags_occupancy
C1A C 0.9530(2) 0.5510(2) 0.48907(12) 0.0192(6) Uani 0.853(9) 1 d . . P
C2 C 0.9818(3) 0.6637(2) 0.44953(11) 0.0268(5) Uani 1 1 d . . .
C3 C 0.8588(3) 0.7396(3) 0.43808(12) 0.0292(5) Uani 1 1 d . . .
C4 C 0.8192(3) 0.8650(3) 0.40243(16) 0.0388(6) Uani 1 1 d . . .
H4 H 0.8796 0.9115 0.3791 0.047 Uiso 1 1 calc R U .
C5 C 0.6908(4) 0.9189(4) 0.4021(2) 0.0557(10) Uani 1 1 d . . .
H5 H 0.6641 1.0039 0.3804 0.067 Uiso 1 1 calc R U .
C6 C 0.6012(4) 0.8513(4) 0.4330(2) 0.0540(9) Uani 1 1 d . . .
H6 H 0.5148 0.8898 0.4296 0.065 Uiso 1 1 calc R U .
C7 C 0.6345(3) 0.7286(3) 0.46858(16) 0.0391(6) Uani 1 1 d . . .
H7 H 0.5713 0.6849 0.4907 0.047 Uiso 1 1 calc R U .
C8 C 0.7639(3) 0.6693(3) 0.47152(12) 0.0294(5) Uani 1 1 d . . .
C9 C 0.8250(2) 0.5458(3) 0.50400(11) 0.0261(4) Uani 1 1 d . . .
C10 C 0.7904(3) 0.4317(3) 0.54228(12) 0.0280(5) Uani 1 1 d . . .
C11 C 0.6652(3) 0.4170(3) 0.55621(14) 0.0343(5) Uani 1 1 d . . .
H11 H 0.5997 0.4848 0.5394 0.041 Uiso 1 1 calc R U .
C12 C 0.6355(3) 0.3067(3) 0.59349(16) 0.0413(7) Uani 1 1 d . . .
H12 H 0.5504 0.3004 0.6027 0.050 Uiso 1 1 calc R U .
C13 C 0.7297(3) 0.2056(3) 0.61744(16) 0.0424(7) Uani 1 1 d . . .
H13 H 0.7091 0.1298 0.6425 0.051 Uiso 1 1 calc R U .
C14 C 0.8537(3) 0.2145(3) 0.60492(14) 0.0351(6) Uani 1 1 d . . .
H14 H 0.9168 0.1445 0.6223 0.042 Uiso 1 1 calc R U .
C15 C 0.8894(3) 0.3250(2) 0.56699(11) 0.0272(4) Uani 1 1 d . . .
C16A C 0.5321(3) 0.5367(2) 1.00777(13) 0.0159(6) Uani 0.745(9) 1 d . . P
C17 C 0.6604(2) 0.4879(3) 1.01785(11) 0.0267(5) Uani 1 1 d . . .
C18 C 0.6857(2) 0.5961(2) 1.02867(11) 0.0274(5) Uani 1 1 d . . .
C19 C 0.7967(3) 0.6140(3) 1.04361(13) 0.0332(5) Uani 1 1 d . . .
H19 H 0.8710 0.5485 1.0455 0.040 Uiso 1 1 calc R U .
C20 C 0.7965(3) 0.7279(3) 1.05551(16) 0.0391(6) Uani 1 1 d . . .
H20 H 0.8707 0.7387 1.0661 0.047 Uiso 1 1 calc R U .
C21 C 0.6890(3) 0.8262(3) 1.05215(17) 0.0416(7) Uani 1 1 d . . .
H21 H 0.6913 0.9029 1.0603 0.050 Uiso 1 1 calc R U .
C22 C 0.5779(3) 0.8134(3) 1.03693(14) 0.0332(5) Uani 1 1 d . . .
H22 H 0.5058 0.8813 1.0344 0.040 Uiso 1 1 calc R U .
C23 C 0.5731(2) 0.6991(2) 1.02524(11) 0.0271(4) Uani 1 1 d . . .
C24 C 0.4704(3) 0.6619(2) 1.01163(11) 0.0253(4) Uani 1 1 d . . .
C25 C 0.3426(2) 0.7176(2) 0.99821(11) 0.0268(5) Uani 1 1 d . . .
C26 C 0.2798(3) 0.8423(3) 0.99867(13) 0.0319(5) Uani 1 1 d . . .
H26 H 0.3228 0.8937 1.0093 0.038 Uiso 1 1 calc R U .
C27 C 0.1574(3) 0.8930(3) 0.98416(15) 0.0354(6) Uani 1 1 d . . .
H27 H 0.1177 0.9773 0.9853 0.043 Uiso 1 1 calc R U .
C28 C 0.0932(3) 0.8194(3) 0.96795(14) 0.0352(6) Uani 1 1 d . . .
H28 H 0.0099 0.8540 0.9573 0.042 Uiso 1 1 calc R U .
C29 C 0.1506(3) 0.6957(3) 0.96730(12) 0.0310(5) Uani 1 1 d . . .
H29 H 0.1051 0.6468 0.9565 0.037 Uiso 1 1 calc R U .
C30 C 0.2746(2) 0.6401(3) 0.98212(11) 0.0270(5) Uani 1 1 d . . .
C31 C 1.2457(4) 0.3506(3) 0.7150(2) 0.0495(8) Uani 1 1 d . . .
H31A H 1.2419 0.3074 0.7643 0.059 Uiso 1 1 calc R U .
H31B H 1.3104 0.3064 0.6826 0.059 Uiso 1 1 calc R U .
C32 C 1.2906(3) 0.5301(3) 0.63766(17) 0.0400(6) Uani 1 1 d . . .
H32 H 1.3603 0.4786 0.6100 0.048 Uiso 1 1 calc R U .
C33 C 1.2552(3) 0.6680(3) 0.62257(18) 0.0401(6) Uani 1 1 d . . .
H33A H 1.2613 0.6976 0.6630 0.048 Uiso 1 1 calc R U .
H33B H 1.3135 0.7011 0.5826 0.048 Uiso 1 1 calc R U .
C34 C 1.0884(3) 0.8411(3) 0.59142(15) 0.0328(5) Uani 1 1 d . . .
H34A H 1.1506 0.8767 0.5550 0.039 Uiso 1 1 calc R U .
H34B H 1.0803 0.8741 0.6329 0.039 Uiso 1 1 calc R U .
C35 C 0.9632(3) 0.8772(2) 0.56665(13) 0.0308(5) Uani 1 1 d . . .
H35A H 0.9370 0.9685 0.5511 0.037 Uiso 1 1 calc R U .
H35B H 0.9700 0.8396 0.5270 0.037 Uiso 1 1 calc R U .
C36 C 0.7505(3) 0.8706(3) 0.60019(13) 0.0319(5) Uani 1 1 d . . .
H36A H 0.7494 0.8221 0.5668 0.038 Uiso 1 1 calc R U .
H36B H 0.7303 0.9598 0.5775 0.038 Uiso 1 1 calc R U .
C37 C 0.6555(3) 0.8458(3) 0.66322(15) 0.0362(6) Uani 1 1 d . . .
H37A H 0.6655 0.8862 0.6984 0.043 Uiso 1 1 calc R U .
H37B H 0.5698 0.8836 0.6509 0.043 Uiso 1 1 calc R U .
C38 C 0.6103(3) 0.6545(3) 0.65968(13) 0.0363(6) Uani 1 1 d . . .
H38 H 0.5663 0.6949 0.6184 0.044 Uiso 1 1 calc R U .
C39 C 0.5993(3) 0.5330(3) 0.70626(14) 0.0395(7) Uani 1 1 d . . .
H39A H 0.5761 0.4820 0.6810 0.047 Uiso 1 1 calc R U .
H39B H 0.6814 0.4876 0.7219 0.047 Uiso 1 1 calc R U .
C40 C 0.4807(5) 0.4423(5) 0.80695(18) 0.0663(13) Uani 1 1 d . . .
H40A H 0.4583 0.3953 0.7797 0.099 Uiso 1 1 calc R U .
H40B H 0.4101 0.4626 0.8434 0.099 Uiso 1 1 calc R U .
H40C H 0.5554 0.3922 0.8280 0.099 Uiso 1 1 calc R U .
C41 C 0.2845(4) 0.8333(5) 0.7810(2) 0.0579(10) Uani 1 1 d . . .
H41A H 0.2193 0.8878 0.7537 0.087 Uiso 1 1 calc R U .
H41B H 0.2479 0.8160 0.8299 0.087 Uiso 1 1 calc R U .
H41C H 0.3178 0.7552 0.7652 0.087 Uiso 1 1 calc R U .
C42 C 0.3437(4) 1.0028(4) 0.79823(19) 0.0518(9) Uani 1 1 d . . .
H42A H 0.3094 0.9832 0.8480 0.062 Uiso 1 1 calc R U .
H42B H 0.2756 1.0621 0.7736 0.062 Uiso 1 1 calc R U .
C43 C 0.4490(4) 1.0603(4) 0.7889(2) 0.0553(10) Uani 1 1 d . . .
H43A H 0.4839 1.0797 0.7392 0.066 Uiso 1 1 calc R U .
H43B H 0.4188 1.1388 0.8052 0.066 Uiso 1 1 calc R U .
C44 C 0.6450(4) 1.0338(3) 0.82342(19) 0.0478(8) Uani 1 1 d . . .
H44A H 0.6134 1.1055 0.8459 0.057 Uiso 1 1 calc R U .
H44B H 0.6795 1.0640 0.7746 0.057 Uiso 1 1 calc R U .
C45 C 0.7444(4) 0.9419(3) 0.85875(17) 0.0457(8) Uani 1 1 d . . .
H45A H 0.8092 0.9822 0.8624 0.055 Uiso 1 1 calc R U .
H45B H 0.7084 0.9048 0.9060 0.055 Uiso 1 1 calc R U .
C46 C 0.9100(3) 0.7654(3) 0.84341(16) 0.0393(6) Uani 1 1 d . . .
H46A H 0.8892 0.7190 0.8912 0.047 Uiso 1 1 calc R U .
H46B H 0.9714 0.8126 0.8433 0.047 Uiso 1 1 calc R U .
C47 C 0.9652(3) 0.6772(3) 0.79591(16) 0.0379(6) Uani 1 1 d . . .
H47 H 1.0467 0.6278 0.8124 0.046 Uiso 1 1 calc R U .
C48 C 0.9284(3) 0.4780(3) 0.85719(13) 0.0322(5) Uani 1 1 d . . .
H48A H 0.8976 0.4980 0.9034 0.039 Uiso 1 1 calc R U .
H48B H 1.0214 0.4482 0.8522 0.039 Uiso 1 1 calc R U .
C49 C 0.8721(3) 0.3786(3) 0.85113(13) 0.0327(5) Uani 1 1 d . . .
H49A H 0.8890 0.3060 0.8900 0.039 Uiso 1 1 calc R U .
H49B H 0.7796 0.4100 0.8530 0.039 Uiso 1 1 calc R U .
C50 C 0.8997(6) 0.2329(4) 0.7839(2) 0.0762(16) Uani 1 1 d . . .
H50A H 0.8082 0.2443 0.7896 0.114 Uiso 1 1 calc R U .
H50B H 0.9342 0.1651 0.8207 0.114 Uiso 1 1 calc R U .
H50C H 0.9381 0.2127 0.7388 0.114 Uiso 1 1 calc R U .
Cs1 Cs 0.95011(2) 0.54355(2) 0.65361(2) 0.02231(3) Uani 1 1 d . . .
Cs2 Cs 0.59359(2) 0.69325(2) 0.85116(2) 0.02930(4) Uani 1 1 d . . .
O1 O 1.2159(2) 0.4822(2) 0.69881(11) 0.0377(4) Uani 1 1 d . . .
O2 O 1.13050(19) 0.71024(19) 0.60768(11) 0.0326(4) Uani 1 1 d . . .
O3 O 0.87251(18) 0.83525(16) 0.62129(9) 0.0267(3) Uani 1 1 d . . .
O4 O 0.66726(18) 0.71602(18) 0.69263(9) 0.0293(4) Uani 1 1 d . . .
O5 O 0.5069(3) 0.5529(3) 0.76355(11) 0.0507(6) Uani 1 1 d . . .
O6 O 0.3828(2) 0.8918(3) 0.77251(12) 0.0485(6) Uani 1 1 d . . .
O7 O 0.5435(3) 0.9790(2) 0.82627(13) 0.0470(6) Uani 1 1 d . . .
O8 O 0.8009(2) 0.8465(2) 0.81982(10) 0.0357(4) Uani 1 1 d . . .
O9 O 0.89435(19) 0.58623(18) 0.80503(9) 0.0287(3) Uani 1 1 d . . .
O10 O 0.9266(3) 0.3431(2) 0.78728(11) 0.0463(6) Uani 1 1 d . . .
C16B C 0.4482(7) 0.5485(7) 0.9985(4) 0.0163(18) Uani 0.255(9) 1 d . . P
C1B C 0.9563(13) 0.4674(12) 0.5128(6) 0.015(3) Uani 0.147(9) 1 d . . P

loop_
_atom_site_aniso_label
_atom_site_aniso_U_11
_atom_site_aniso_U_22
_atom_site_aniso_U_33
_atom_site_aniso_U_23
_atom_site_aniso_U_13
_atom_site_aniso_U_12
C1A 0.0234(13) 0.0216(12) 0.0144(9) -0.0056(8) -0.0014(7) -0.0079(9)
C2 0.0463(14) 0.0207(10) 0.0161(8) -0.0042(7) -0.0043(8) -0.0126(9)
C3 0.0400(13) 0.0326(12) 0.0205(9) -0.0067(8) -0.0056(9) -0.0159(10)
C4 0.0489(17) 0.0377(15) 0.0335(13) -0.0039(11) -0.0098(12) -0.0170(13)
C5 0.058(2) 0.0424(19) 0.061(2) 0.0085(17) -0.0242(19) -0.0112(17)
C6 0.0432(19) 0.048(2) 0.068(2) -0.0033(18) -0.0190(17) -0.0082(16)
C7 0.0403(15) 0.0466(17) 0.0336(13) -0.0050(12) -0.0112(11) -0.0148(13)
C8 0.0353(13) 0.0383(13) 0.0199(9) -0.0066(9) -0.0056(8) -0.0161(11)
C9 0.0239(10) 0.0401(13) 0.0166(8) -0.0103(8) -0.0017(7) -0.0085(9)
C10 0.0337(12) 0.0328(12) 0.0185(9) -0.0097(8) -0.0026(8) -0.0066(10)
C11 0.0370(14) 0.0418(15) 0.0261(11) -0.0116(10) -0.0016(10) -0.0110(12)
C12 0.0424(16) 0.0524(19) 0.0365(14) -0.0165(13) 0.0025(12) -0.0226(14)
C13 0.0557(19) 0.0428(17) 0.0330(13) -0.0092(12) 0.0012(13) -0.0238(15)
C14 0.0485(16) 0.0336(13) 0.0258(11) -0.0083(10) -0.0049(10) -0.0128(12)
C15 0.0369(12) 0.0286(11) 0.0174(8) -0.0089(8) -0.0038(8) -0.0066(9)
C16A 0.0180(12) 0.0157(12) 0.0144(10) -0.0018(8) -0.0028(8) -0.0054(9)
C17 0.0172(9) 0.0474(14) 0.0154(8) -0.0040(8) -0.0021(7) -0.0106(9)
C18 0.0262(11) 0.0324(12) 0.0155(8) -0.0015(8) -0.0007(7) 0.0004(9)
C19 0.0304(12) 0.0418(15) 0.0233(10) -0.0045(10) -0.0033(9) -0.0054(11)
C20 0.0377(15) 0.0444(16) 0.0371(14) -0.0077(12) -0.0098(11) -0.0109(13)
C21 0.0489(18) 0.0379(15) 0.0389(15) -0.0032(12) -0.0091(13) -0.0152(13)
C22 0.0367(14) 0.0294(12) 0.0273(11) 0.0000(9) -0.0029(10) -0.0056(10)
C23 0.0283(11) 0.0282(11) 0.0162(8) 0.0013(7) -0.0008(7) -0.0012(9)
C24 0.0414(13) 0.0153(9) 0.0167(8) -0.0030(7) 0.0025(8) -0.0088(8)
C25 0.0344(12) 0.0345(12) 0.0164(8) -0.0041(8) -0.0002(8) -0.0199(10)
C26 0.0357(13) 0.0376(14) 0.0262(10) -0.0059(9) -0.0013(9) -0.0182(11)
C27 0.0354(14) 0.0381(14) 0.0332(12) -0.0087(11) -0.0013(10) -0.0117(11)
C28 0.0310(13) 0.0474(16) 0.0284(11) -0.0082(11) -0.0027(9) -0.0129(12)
C29 0.0323(12) 0.0440(15) 0.0216(9) -0.0084(9) 0.0010(8) -0.0195(11)
C30 0.0320(11) 0.0389(13) 0.0157(8) -0.0065(8) 0.0020(7) -0.0208(10)
C31 0.051(2) 0.0398(17) 0.0451(17) -0.0047(14) -0.0123(15) 0.0090(14)
C32 0.0275(13) 0.0460(17) 0.0442(16) -0.0141(13) -0.0049(11) -0.0018(12)
C33 0.0290(13) 0.0482(17) 0.0489(17) -0.0138(14) -0.0082(12) -0.0138(12)
C34 0.0384(14) 0.0273(12) 0.0339(12) -0.0028(9) -0.0004(10) -0.0173(11)
C35 0.0362(13) 0.0255(11) 0.0260(10) -0.0002(8) 0.0035(9) -0.0114(10)
C36 0.0354(13) 0.0288(12) 0.0234(10) 0.0008(9) 0.0021(9) -0.0059(10)
C37 0.0371(14) 0.0313(13) 0.0292(12) -0.0020(10) 0.0046(10) -0.0028(11)
C38 0.0366(14) 0.0581(18) 0.0179(9) -0.0021(10) -0.0023(9) -0.0244(13)
C39 0.0488(17) 0.0560(18) 0.0236(11) -0.0093(11) 0.0041(10) -0.0345(15)
C40 0.096(3) 0.093(3) 0.0288(14) -0.0003(17) 0.0035(17) -0.073(3)
C41 0.049(2) 0.078(3) 0.0405(17) -0.0054(18) -0.0055(15) -0.014(2)
C42 0.054(2) 0.0478(19) 0.0378(16) -0.0045(14) -0.0047(14) 0.0062(16)
C43 0.063(2) 0.0385(18) 0.0446(18) 0.0008(14) -0.0019(16) 0.0047(16)
C44 0.067(2) 0.0308(15) 0.0425(16) -0.0054(12) 0.0026(15) -0.0167(15)
C45 0.068(2) 0.0365(15) 0.0358(14) -0.0138(12) 0.0025(14) -0.0203(15)
C46 0.0518(18) 0.0414(16) 0.0321(13) -0.0101(11) -0.0073(12) -0.0202(14)
C47 0.0404(15) 0.0440(16) 0.0364(13) -0.0145(12) 0.0021(11) -0.0217(13)
C48 0.0393(14) 0.0384(14) 0.0206(9) -0.0050(9) -0.0084(9) -0.0103(11)
C49 0.0413(14) 0.0333(13) 0.0222(10) -0.0015(9) -0.0029(9) -0.0125(11)
C50 0.145(5) 0.041(2) 0.056(2) -0.0098(18) -0.015(3) -0.043(3)
Cs1 0.03052(7) 0.02165(6) 0.01622(5) -0.00453(4) -0.00332(4) -0.00837(5)
Cs2 0.03793(9) 0.03082(8) 0.01690(6) -0.00191(5) -0.00182(5) -0.00963(6)
O1 0.0359(10) 0.0397(11) 0.0309(9) -0.0072(8) -0.0089(8) 0.0034(9)
O2 0.0303(9) 0.0291(9) 0.0400(10) -0.0059(8) -0.0055(8) -0.0112(7)
O3 0.0319(9) 0.0235(8) 0.0199(7) 0.0001(6) 0.0023(6) -0.0086(7)
O4 0.0303(9) 0.0333(9) 0.0223(7) 0.0004(6) -0.0017(6) -0.0124(7)
O5 0.0628(16) 0.0689(17) 0.0266(9) -0.0115(10) 0.0163(10) -0.0419(14)
O6 0.0398(12) 0.0589(16) 0.0371(11) -0.0079(11) -0.0013(9) -0.0029(11)
O7 0.0585(15) 0.0302(11) 0.0424(12) 0.0025(9) -0.0062(11) -0.0058(10)
O8 0.0524(13) 0.0331(10) 0.0251(8) -0.0083(7) -0.0042(8) -0.0153(9)
O9 0.0350(9) 0.0314(9) 0.0246(7) -0.0081(7) -0.0042(7) -0.0140(7)
O10 0.0856(19) 0.0325(11) 0.0246(9) -0.0047(8) -0.0014(10) -0.0267(12)
C16B 0.016(4) 0.018(4) 0.014(3) -0.003(2) -0.001(2) -0.003(3)
C1B 0.021(7) 0.013(6) 0.011(5) 0.000(4) -0.002(4) -0.008(4)

loop_
_atom_type_symbol
_atom_type_description
_atom_type_scat_dispersion_real
_atom_type_scat_dispersion_imag
_atom_type_scat_source
C C 0.0033 0.0016 'International Tables Vol C Tables 4.2.6.8 and 6.1.1.4'
H H 0.0000 0.0000 'International Tables Vol C Tables 4.2.6.8 and 6.1.1.4'
Cs Cs -0.3680 2.1192 'International Tables Vol C Tables 4.2.6.8 and 6.1.1.4'
O O 0.0106 0.0060 'International Tables Vol C Tables 4.2.6.8 and 6.1.1.4'

loop_
_exptl_crystal_face_index_h
_exptl_crystal_face_index_k
_exptl_crystal_face_index_l
_exptl_crystal_face_perp_dist
-1.00 0.00 -1.00 0.0850
1.00 0.00 1.00 0.1770
0.00 -1.00 -2.00 0.1250
3.00 -2.00 -1.00 0.1430
-1.00 -2.00 2.00 0.1120
-1.00 -1.00 4.00 0.1600
1.00 3.00 -4.00 0.1530
1.00 0.00 4.00 0.1410
0.00 2.00 3.00 0.1690
-1.00 3.00 0.00 0.1410
1.00 -3.00 0.00 0.1230
0.00 -1.00 3.00 0.1160
3.00 3.00 -4.00 0.1820
1.00 2.00 1.00 0.1840
1.00 0.00 -1.00 0.1690
-1.00 0.00 -1.00 0.0850
1.00 0.00 1.00 0.1770
0.00 1.00 2.00 0.2400
0.00 -1.00 -2.00 0.1250
3.00 -2.00 -1.00 0.1430
-1.00 -2.00 2.00 0.1120
1.00 3.00 1.00 0.2000
-1.00 -1.00 4.00 0.1600
1.00 3.00 -4.00 0.1530

loop_
_geom_angle_atom_site_label_1
_geom_angle_atom_site_label_2
_geom_angle_atom_site_label_3
_geom_angle
_geom_angle_site_symmetry_1
_geom_angle_site_symmetry_3
C1B C1A C1B 88.2(11) . 2_766
C1B C1A C9 76.5(8) . .
C1B C1A C9 164.5(8) 2_766 .
C1A C1A C9 121.1(3) 2_766 .
C1B C1A C2 165.3(9) . .
C1B C1A C2 77.7(7) 2_766 .
C1A C1A C2 121.1(3) 2_766 .
C9 C1A C2 117.7(2) . .
C1B C1A Cs1 88.6(8) . 2_766
C1B C1A Cs1 79.1(7) 2_766 2_766
C1A C1A Cs1 81.35(19) 2_766 2_766
C9 C1A Cs1 102.86(14) . 2_766
C2 C1A Cs1 84.92(13) . 2_766
C1B C1A Cs1 74.2(7) . .
C1B C1A Cs1 83.2(7) 2_766 .
C1A C1A Cs1 74.35(18) 2_766 .
C9 C1A Cs1 89.91(13) . .
C2 C1A Cs1 107.53(14) . .
Cs1 C1A Cs1 155.70(9) 2_766 .
C1A C2 C3 101.5(2) . .
C1A C2 C15 120.3(2) . 2_766
C3 C2 C15 138.2(2) . 2_766
C3 C2 C1B 139.5(5) . 2_766
C15 C2 C1B 82.3(5) 2_766 2_766
C1A C2 Cs1 70.59(13) . 2_766
C3 C2 Cs1 105.19(14) . 2_766
C15 C2 Cs1 90.33(14) 2_766 2_766
C1B C2 Cs1 68.7(5) 2_766 2_766
C4 C3 C2 131.1(3) . .
C4 C3 C8 119.1(3) . .
C2 C3 C8 109.8(2) . .
C5 C4 C3 119.3(3) . .
C6 C5 C4 121.4(3) . .
C5 C6 C7 121.7(4) . .
C6 C7 C8 119.3(3) . .
C7 C8 C9 131.4(3) . .
C7 C8 C3 119.1(3) . .
C9 C8 C3 109.5(2) . .
C1A C9 C8 101.5(2) . .
C1A C9 C10 120.2(2) . .
C8 C9 C10 138.3(2) . .
C8 C9 C1B 139.2(5) . .
C10 C9 C1B 82.5(5) . .
C1A C9 Cs1 66.94(12) . .
C8 C9 Cs1 111.70(15) . .
C10 C9 Cs1 87.35(13) . .
C1B C9 Cs1 62.2(5) . .
C1A C9 Cs1 55.85(12) . 2_766
C8 C9 Cs1 98.07(14) . 2_766
C10 C9 Cs1 104.14(15) . 2_766
C1B C9 Cs1 61.0(5) . 2_766
Cs1 C9 Cs1 119.44(7) . 2_766
C11 C10 C9 123.6(3) . .
C11 C10 C15 117.8(2) . .
C9 C10 C15 118.6(2) . .
C11 C10 C1B 172.8(4) . .
C9 C10 C1B 50.1(4) . .
C15 C10 C1B 68.6(4) . .
C11 C10 Cs1 127.10(16) . .
C9 C10 Cs1 70.36(13) . .
C15 C10 Cs1 74.62(13) . .
C1B C10 Cs1 56.5(4) . .
C12 C11 C10 122.0(3) . .
C11 C12 C13 120.1(3) . .
C14 C13 C12 120.3(3) . .
C13 C14 C15 121.9(3) . .
C14 C15 C2 123.5(3) . 2_766
C14 C15 C10 117.9(3) . .
C2 C15 C10 118.6(2) 2_766 .
C14 C15 C1B 174.1(5) . .
C2 C15 C1B 50.9(4) 2_766 .
C10 C15 C1B 67.7(4) . .
C14 C15 Cs1 121.90(15) . .
C2 C15 Cs1 66.74(12) 2_766 .
C10 C15 Cs1 83.12(14) . .
C1B C15 Cs1 59.3(4) . .
C16B C16A C16B 88.9(7) . 2_667
C16B C16A C16A 45.0(5) . 2_667
C16B C16A C17 164.8(5) . .
C16B C16A C17 75.9(5) 2_667 .
C16A C16A C17 119.8(3) 2_667 .
C16B C16A C24 74.9(5) . .
C16B C16A C24 163.8(5) 2_667 .
C16A C16A C24 119.9(3) 2_667 .
C17 C16A C24 120.3(2) . .
C16B C16A Cs2 87.3(5) . .
C16B C16A Cs2 102.6(5) 2_667 .
C16A C16A Cs2 97.0(2) 2_667 .
C17 C16A Cs2 95.26(15) . .
C24 C16A Cs2 76.17(13) . .
C16B C16A Cs2 77.0(5) . 2_667
C16B C16A Cs2 62.4(4) 2_667 2_667
C16A C16A Cs2 61.09(19) 2_667 2_667
C17 C16A Cs2 96.10(15) . 2_667
C24 C16A Cs2 113.46(15) . 2_667
Cs2 C16A Cs2 158.07(8) . 2_667
C16A C17 C18 99.4(2) . .
C16A C17 C30 122.4(2) . 2_667
C18 C17 C30 138.2(2) . 2_667
C18 C17 C16B 138.1(4) . 2_667
C30 C17 C16B 83.7(3) 2_667 2_667
C16A C17 Cs2 61.98(13) . .
C18 C17 Cs2 82.41(14) . .
C30 C17 Cs2 117.29(14) 2_667 .
C16B C17 Cs2 75.3(3) 2_667 .
C19 C18 C17 130.5(2) . .
C19 C18 C23 118.8(3) . .
C17 C18 C23 110.6(2) . .
C19 C18 Cs2 123.48(16) . .
C17 C18 Cs2 75.35(13) . .
C23 C18 Cs2 69.11(12) . .
C20 C19 C18 120.0(3) . .
C19 C20 C21 121.1(3) . .
C20 C21 C22 121.0(3) . .
C21 C22 C23 120.0(3) . .
C22 C23 C24 130.4(2) . .
C22 C23 C18 119.1(3) . .
C24 C23 C18 110.5(2) . .
C22 C23 Cs2 115.02(15) . .
C24 C23 Cs2 66.57(12) . .
C18 C23 Cs2 87.97(13) . .
C16A C24 C23 99.2(2) . .
C16A C24 C25 122.4(2) . .
C23 C24 C25 138.2(2) . .
C23 C24 C16B 137.6(4) . .
C25 C24 C16B 84.0(3) . .
C16A C24 Cs2 78.37(13) . .
C23 C24 Cs2 89.26(13) . .
C25 C24 Cs2 95.05(13) . .
C16B C24 Cs2 81.5(3) . .
C26 C25 C24 124.2(2) . .
C26 C25 C30 117.9(2) . .
C24 C25 C30 117.9(2) . .
C26 C25 C16B 173.3(3) . .
C24 C25 C16B 49.2(3) . .
C30 C25 C16B 68.7(3) . .
C26 C25 Cs2 111.48(15) . .
C24 C25 Cs2 61.72(12) . .
C30 C25 Cs2 95.87(14) . .
C16B C25 Cs2 65.4(2) . .
C27 C26 C25 122.4(3) . .
C26 C27 C28 119.6(3) . .
C29 C28 C27 120.1(3) . .
C28 C29 C30 122.2(2) . .
C29 C30 C17 124.7(2) . 2_667
C29 C30 C25 117.7(3) . .
C17 C30 C25 117.5(2) 2_667 .
C29 C30 C16B 174.1(3) . .
C17 C30 C16B 49.7(3) 2_667 .
C25 C30 C16B 67.9(3) . .
O1 C31 Cs1 56.73(15) . .
O1 C32 C33 110.1(3) . .
O1 C32 Cs1 55.23(14) . .
C33 C32 Cs1 87.35(17) . .
O2 C33 C32 108.9(2) . .
O2 C34 C35 109.4(2) . .
O3 C35 C34 109.2(2) . .
O3 C35 Cs1 52.04(12) . .
C34 C35 Cs1 84.32(14) . .
O3 C36 C37 108.1(2) . .
O3 C36 Cs1 52.74(12) . .
C37 C36 Cs1 89.44(16) . .
O4 C37 C36 113.1(2) . .
O4 C37 Cs2 52.66(12) . .
C36 C37 Cs2 147.8(2) . .
O4 C38 C39 108.6(2) . .
O4 C38 Cs1 64.35(14) . .
C39 C38 Cs1 87.58(19) . .
O5 C39 C38 109.5(3) . .
O5 C39 Cs2 50.35(14) . .
C38 C39 Cs2 84.40(16) . .
O5 C39 Cs1 135.41(19) . .
C38 C39 Cs1 69.82(16) . .
Cs2 C39 Cs1 86.25(6) . .
O5 C40 Cs2 50.94(17) . .
O6 C41 Cs2 53.40(18) . .
O6 C42 C43 111.2(3) . .
O6 C42 Cs2 48.77(16) . .
C43 C42 Cs2 84.1(2) . .
O7 C43 C42 109.8(3) . .
O7 C44 C45 109.8(3) . .
O8 C45 C44 108.8(3) . .
O8 C45 Cs2 54.86(15) . .
C44 C45 Cs2 88.4(2) . .
O8 C46 C47 107.8(2) . .
O8 C46 Cs2 52.10(14) . .
C47 C46 Cs2 86.86(17) . .
O9 C47 C46 113.2(2) . .
O9 C47 Cs1 57.60(12) . .
C46 C47 Cs1 151.7(2) . .
O9 C48 C49 109.8(2) . .
O9 C48 Cs2 54.76(13) . .
C49 C48 Cs2 86.14(17) . .
O10 C49 C48 108.7(2) . .
O2 Cs1 O10 128.56(6) . .
O2 Cs1 O1 54.65(6) . .
O10 Cs1 O1 77.80(7) . .
O2 Cs1 O9 92.00(5) . .
O10 Cs1 O9 54.11(5) . .
O1 Cs1 O9 75.01(5) . .
O2 Cs1 O3 54.54(5) . .
O10 Cs1 O3 133.28(5) . .
O1 Cs1 O3 102.74(6) . .
O9 Cs1 O3 80.49(5) . .
O2 Cs1 C1B 101.1(2) . .
O10 Cs1 C1B 116.7(2) . .
O1 Cs1 C1B 113.9(3) . .
O9 Cs1 C1B 166.8(2) . .
O3 Cs1 C1B 105.8(2) . .
O2 Cs1 C1A 89.54(6) . 2_766
O10 Cs1 C1A 116.78(6) . 2_766
O1 Cs1 C1A 96.65(6) . 2_766
O9 Cs1 C1A 168.39(6) . 2_766
O3 Cs1 C1A 109.60(5) . 2_766
C1B Cs1 C1A 17.4(2) . 2_766
O2 Cs1 O4 107.74(5) . .
O10 Cs1 O4 93.47(6) . .
O1 Cs1 O4 137.24(5) . .
O9 Cs1 O4 66.47(5) . .
O3 Cs1 O4 54.19(5) . .
C1B Cs1 O4 107.4(3) . .
C1A Cs1 O4 123.84(6) 2_766 .
O2 Cs1 C1A 88.70(6) . .
O10 Cs1 C1A 133.19(6) . .
O1 Cs1 C1A 115.36(6) . .
O9 Cs1 C1A 167.21(6) . .
O3 Cs1 C1A 89.57(5) . .
C1B Cs1 C1A 16.7(2) . .
C1A Cs1 C1A 24.30(9) 2_766 .
O4 Cs1 C1A 101.18(6) . .
O2 Cs1 C1B 77.7(2) . 2_766
O10 Cs1 C1B 133.3(2) . 2_766
O1 Cs1 C1B 98.6(2) . 2_766
O9 Cs1 C1B 169.7(2) . 2_766
O3 Cs1 C1B 93.3(2) . 2_766
C1B Cs1 C1B 23.5(4) . 2_766
C1A Cs1 C1B 16.5(2) 2_766 2_766
O4 Cs1 C1B 116.4(2) . 2_766
C1A Cs1 C1B 16.8(2) . 2_766
O2 Cs1 C2 110.50(6) . 2_766
O10 Cs1 C2 93.08(6) . 2_766
O1 Cs1 C2 98.25(6) . 2_766
O9 Cs1 C2 147.14(5) . 2_766
O3 Cs1 C2 131.98(5) . 2_766
C1B Cs1 C2 26.7(2) . 2_766
C1A Cs1 C2 24.49(6) 2_766 2_766
O4 Cs1 C2 124.19(6) . 2_766
C1A Cs1 C2 42.46(6) . 2_766
C1B Cs1 C2 40.7(2) 2_766 2_766
O2 Cs1 C9 107.70(6) . .
O10 Cs1 C9 121.39(6) . .
O1 Cs1 C9 137.47(5) . .
O9 Cs1 C9 147.52(5) . .
O3 Cs1 C9 90.06(6) . .
C1B Cs1 C9 24.8(3) . .
C1A Cs1 C9 41.32(6) 2_766 .
O4 Cs1 C9 82.75(5) . .
C1A Cs1 C9 23.16(6) . .
C1B Cs1 C9 39.6(2) 2_766 .
C2 Cs1 C9 47.78(6) 2_766 .
O7 Cs2 O4 88.77(6) . .
O7 Cs2 O5 124.80(7) . .
O4 Cs2 O5 54.56(5) . .
O7 Cs2 O6 53.43(7) . .
O4 Cs2 O6 69.45(6) . .
O5 Cs2 O6 74.06(8) . .
O7 Cs2 O8 53.97(7) . .
O4 Cs2 O8 79.81(5) . .
O5 Cs2 O8 133.53(5) . .
O6 Cs2 O8 99.83(7) . .
O7 Cs2 C24 93.69(6) . .
O4 Cs2 C24 169.65(6) . .
O5 Cs2 C24 116.49(6) . .
O6 Cs2 C24 104.11(6) . .
O8 Cs2 C24 109.72(6) . .
O7 Cs2 C16A 118.50(7) . .
O4 Cs2 C16A 152.46(6) . .
O5 Cs2 C16A 102.23(6) . .
O6 Cs2 C16A 122.40(7) . .
O8 Cs2 C16A 118.27(6) . .
C24 Cs2 C16A 25.46(6) . .
O7 Cs2 O9 107.38(6) . .
O4 Cs2 O9 67.19(5) . .
O5 Cs2 O9 95.19(6) . .
O6 Cs2 O9 132.67(6) . .
O8 Cs2 O9 54.74(5) . .
C24 Cs2 O9 121.30(6) . .
C16A Cs2 O9 104.87(6) . .
O7 Cs2 C16B 116.98(14) . .
O4 Cs2 C16B 146.18(14) . .
O5 Cs2 C16B 91.76(14) . .
O6 Cs2 C16B 107.22(14) . .
O8 Cs2 C16B 132.51(14) . .
C24 Cs2 C16B 26.29(14) . .
C16A Cs2 C16B 16.71(14) . .
O9 Cs2 C16B 119.27(14) . .
O7 Cs2 C23 84.59(6) . .
O4 Cs2 C23 165.99(6) . .
O5 Cs2 C23 138.67(6) . .
O6 Cs2 C23 115.33(6) . .
O8 Cs2 C23 86.31(6) . .
C24 Cs2 C23 24.17(6) . .
C16A Cs2 C23 37.40(6) . .
O9 Cs2 C23 103.08(5) . .
C16B Cs2 C23 46.98(14) . .
O7 Cs2 C16B 133.91(13) . 2_667
O4 Cs2 C16B 137.09(13) . 2_667
O5 Cs2 C16B 89.66(13) . 2_667
O6 Cs2 C16B 127.66(13) . 2_667
O8 Cs2 C16B 125.09(13) . 2_667
C24 Cs2 C16B 40.47(13) . 2_667
C16A Cs2 C16B 15.43(13) . 2_667
O9 Cs2 C16B 97.44(13) . 2_667
C16B Cs2 C16B 22.3(3) . 2_667
C23 Cs2 C16B 51.72(13) . 2_667
O7 Cs2 C25 85.82(6) . .
O4 Cs2 C25 147.63(5) . .
O5 Cs2 C25 104.05(5) . .
O6 Cs2 C25 81.87(6) . .
O8 Cs2 C25 120.93(5) . .
C24 Cs2 C25 23.23(6) . .
C16A Cs2 C25 42.29(6) . .
O9 Cs2 C25 144.48(5) . .
C16B Cs2 C25 32.37(14) . .
C23 Cs2 C25 44.14(6) . .
C16B Cs2 C25 53.87(13) 2_667 .
C32 O1 C31 112.1(3) . .
C32 O1 Cs1 103.03(16) . .
C31 O1 Cs1 101.0(2) . .
C33 O2 C34 113.3(2) . .
C33 O2 Cs1 121.35(18) . .
C34 O2 Cs1 122.22(16) . .
C35 O3 C36 111.01(19) . .
C35 O3 Cs1 107.16(14) . .
C36 O3 Cs1 105.99(14) . .
C38 O4 C37 115.2(2) . .
C38 O4 Cs2 118.32(13) . .
C37 O4 Cs2 105.80(15) . .
C38 O4 Cs1 92.47(16) . .
C37 O4 Cs1 113.42(15) . .
Cs2 O4 Cs1 111.43(6) . .
C39 O5 C40 113.4(3) . .
C39 O5 Cs2 109.59(17) . .
C40 O5 Cs2 108.7(2) . .
C41 O6 C42 113.0(3) . .
C41 O6 Cs2 105.6(2) . .
C42 O6 Cs2 111.3(2) . .
C43 O7 C44 112.4(3) . .
C43 O7 Cs2 122.4(2) . .
C44 O7 Cs2 119.5(2) . .
C46 O8 C45 112.8(2) . .
C46 O8 Cs2 107.51(16) . .
C45 O8 Cs2 103.26(19) . .
C48 O9 C47 114.4(2) . .
C48 O9 Cs1 115.28(15) . .
C47 O9 Cs1 99.65(15) . .
C48 O9 Cs2 104.36(15) . .
C47 O9 Cs2 112.39(17) . .
Cs1 O9 Cs2 111.00(5) . .
C50 O10 C49 112.3(3) . .
C50 O10 Cs1 118.6(2) . .
C49 O10 Cs1 119.85(16) . .
C16A C16B C16A 91.0(7) . 2_667
C16A C16B C16B 46.0(5) . 2_667
C16A C16B C16B 45.0(5) 2_667 2_667
C16A C16B C24 66.8(5) . .
C16A C16B C24 157.8(8) 2_667 .
C16B C16B C24 112.8(8) 2_667 .
C16A C16B C17 156.4(8) . 2_667
C16A C16B C17 65.4(5) 2_667 2_667
C16B C16B C17 110.4(8) 2_667 2_667
C24 C16B C17 136.8(6) . 2_667
C16A C16B C25 113.5(6) . .
C16A C16B C25 155.3(7) 2_667 .
C16B C16B C25 159.5(9) 2_667 .
C24 C16B C25 46.8(3) . .
C17 C16B C25 90.0(4) 2_667 .
C16A C16B C30 156.9(7) . .
C16A C16B C30 111.9(6) 2_667 .
C16B C16B C30 156.9(9) 2_667 .
C24 C16B C30 90.2(4) . .
C17 C16B C30 46.6(2) 2_667 .
C16A C16B Cs2 76.0(5) . .
C16A C16B Cs2 102.6(5) 2_667 .
C16B C16B Cs2 89.2(6) 2_667 .
C24 C16B Cs2 72.2(3) . .
C17 C16B Cs2 108.5(3) 2_667 .
C25 C16B Cs2 82.2(2) . .
C30 C16B Cs2 96.0(3) . .
C16A C16B Cs2 87.8(5) . 2_667
C16A C16B Cs2 61.9(4) 2_667 2_667
C16B C16B Cs2 68.6(6) 2_667 2_667
C24 C16B Cs2 115.5(4) . 2_667
C17 C16B Cs2 80.6(3) 2_667 2_667
C25 C16B Cs2 118.8(3) . 2_667
C30 C16B Cs2 104.5(3) . 2_667
Cs2 C16B Cs2 157.7(3) . 2_667
C1A C1B C1A 91.8(11) . 2_766
C1A C1B C1B 46.5(8) . 2_766
C1A C1B C1B 45.3(8) 2_766 2_766
C1A C1B C9 65.8(8) . .
C1A C1B C9 157.4(12) 2_766 .
C1B C1B C9 112.3(14) 2_766 .
C1A C1B C2 155.8(13) . 2_766
C1A C1B C2 64.3(7) 2_766 2_766
C1B C1B C2 109.4(14) 2_766 2_766
C9 C1B C2 137.8(9) . 2_766
C1A C1B C10 113.2(11) . .
C1A C1B C10 154.7(11) 2_766 .
C1B C1B C10 159.5(16) 2_766 .
C9 C1B C10 47.4(4) . .
C2 C1B C10 90.5(6) 2_766 .
C1A C1B C15 156.6(12) . .
C1A C1B C15 111.1(10) 2_766 .
C1B C1B C15 156.0(15) 2_766 .
C9 C1B C15 91.1(6) . .
C2 C1B C15 46.8(4) 2_766 .
C1A C1B Cs1 89.1(8) . .
C1A C1B Cs1 83.5(7) 2_766 .
C1B C1B Cs1 84.7(10) 2_766 .
C9 C1B Cs1 93.1(6) . .
C2 C1B Cs1 84.6(5) 2_766 .
C10 C1B Cs1 92.8(4) . .
C15 C1B Cs1 88.8(4) . .
C1A C1B Cs1 74.9(7) . 2_766
C1A C1B Cs1 80.0(7) 2_766 2_766
C1B C1B Cs1 71.9(10) 2_766 2_766
C9 C1B Cs1 95.8(5) . 2_766
C2 C1B Cs1 102.9(6) 2_766 2_766
C10 C1B Cs1 109.1(5) . 2_766
C15 C1B Cs1 112.7(5) . 2_766
Cs1 C1B Cs1 156.5(4) . 2_766

loop_
_geom_bond_atom_site_label_1
_geom_bond_atom_site_label_2
_geom_bond_distance
_geom_bond_site_symmetry_2
C1A C1B 0.949(13) .
C1A C1B 0.970(14) 2_766
C1A C1A 1.378(5) 2_766
C1A C9 1.415(3) .
C1A C2 1.417(3) .
C1A Cs1 3.225(2) 2_766
C1A Cs1 3.311(2) .
C2 C3 1.433(4) .
C2 C15 1.444(4) 2_766
C2 C1B 1.537(13) 2_766
C2 Cs1 3.406(2) 2_766
C3 C4 1.422(4) .
C3 C8 1.461(4) .
C4 C5 1.394(5) .
C5 C6 1.386(6) .
C6 C7 1.389(5) .
C7 C8 1.421(4) .
C8 C9 1.437(4) .
C9 C10 1.449(4) .
C9 C1B 1.509(14) .
C9 Cs1 3.599(2) .
C9 Cs1 3.799(2) 2_766
C10 C11 1.418(4) .
C10 C15 1.456(4) .
C10 C1B 1.951(13) .
C10 Cs1 3.817(2) .
C11 C12 1.385(4) .
C12 C13 1.386(5) .
C13 C14 1.385(5) .
C14 C15 1.418(4) .
C15 C2 1.444(4) 2_766
C15 C1B 1.963(12) .
C15 Cs1 3.707(2) .
C16A C16B 0.962(8) .
C16A C16B 0.979(8) 2_667
C16A C16A 1.385(5) 2_667
C16A C17 1.423(3) .
C16A C24 1.425(4) .
C16A Cs2 3.248(2) .
C16A Cs2 3.683(3) 2_667
C17 C18 1.433(4) .
C17 C30 1.446(4) 2_667
C17 C16B 1.517(8) 2_667
C17 Cs2 3.663(2) .
C18 C19 1.422(4) .
C18 C23 1.463(4) .
C18 Cs2 3.753(2) .
C19 C20 1.395(5) .
C20 C21 1.396(5) .
C21 C22 1.398(5) .
C22 C23 1.416(4) .
C23 C24 1.437(4) .
C23 Cs2 3.509(2) .
C24 C25 1.442(4) .
C24 C16B 1.498(8) .
C24 Cs2 3.220(2) .
C25 C26 1.410(4) .
C25 C30 1.460(3) .
C25 C16B 1.968(8) .
C25 Cs2 3.642(2) .
C26 C27 1.389(4) .
C27 C28 1.394(4) .
C28 C29 1.388(4) .
C29 C30 1.412(4) .
C30 C17 1.446(4) 2_667
C30 C16B 1.979(8) .
C31 O1 1.418(4) .
C31 Cs1 3.678(3) .
C32 O1 1.413(4) .
C32 C33 1.487(5) .
C32 Cs1 3.716(3) .
C33 O2 1.411(4) .
C34 O2 1.414(3) .
C34 C35 1.499(4) .
C35 O3 1.416(3) .
C35 Cs1 3.810(3) .
C36 O3 1.433(4) .
C36 C37 1.498(4) .
C36 Cs1 3.797(3) .
C37 O4 1.434(3) .
C37 Cs2 3.757(3) .
C38 O4 1.432(3) .
C38 C39 1.488(4) .
C38 Cs1 3.635(3) .
C39 O5 1.401(4) .
C39 Cs2 3.848(3) .
C39 Cs1 3.869(3) .
C40 O5 1.411(4) .
C40 Cs2 3.837(4) .
C41 O6 1.406(5) .
C41 Cs2 3.782(4) .
C42 O6 1.427(5) .
C42 C43 1.466(6) .
C42 Cs2 3.905(4) .
C43 O7 1.405(5) .
C44 O7 1.434(5) .
C44 C45 1.462(6) .
C45 O8 1.443(4) .
C45 Cs2 3.767(3) .
C46 O8 1.397(4) .
C46 C47 1.500(4) .
C46 Cs2 3.825(3) .
C47 O9 1.439(3) .
C47 Cs1 3.670(3) .
C48 O9 1.421(3) .
C48 C49 1.500(4) .
C48 Cs2 3.863(3) .
C49 O10 1.420(3) .
C50 O10 1.408(4) .
Cs1 O2 3.0149(19) .
Cs1 O10 3.077(2) .
Cs1 O1 3.133(2) .
Cs1 O9 3.1433(18) .
Cs1 O3 3.1439(18) .
Cs1 C1B 3.187(12) .
Cs1 C1A 3.225(2) 2_766
Cs1 O4 3.280(2) .
Cs1 C1B 3.339(12) 2_766
Cs1 C2 3.406(2) 2_766
Cs2 O7 3.097(2) .
Cs2 O4 3.1039(18) .
Cs2 O5 3.145(3) .
Cs2 O6 3.153(3) .
Cs2 O8 3.165(2) .
Cs2 O9 3.257(2) .
Cs2 C16B 3.343(7) .
Cs2 C16B 3.591(7) 2_667
C16B C16A 0.979(8) 2_667
C16B C16B 1.360(16) 2_667
C16B C17 1.517(8) 2_667
C16B Cs2 3.591(7) 2_667
C1B C1A 0.970(14) 2_766
C1B C1B 1.34(2) 2_766
C1B C2 1.537(13) 2_766
C1B Cs1 3.339(12) 2_766
